data_7710979
loop_
_publ_author_name
'Balogov\'a, Michaela'
'Sharma, Shubham'
'Cherek, Paulina'
'\'Olafsson, Sigurjon N.'
'J\'onsd\'ottir, Sigr\'i&#x00F0;ur'
'Ogmundsdottir, Helga M.'
'Damodaran, Krishna K.'

_publ_section_title
;
 Cytotoxic Effects of Halogenated Tin Phosphinoyldithioformate Complexes
 Against Several Cancer Cell Lines
;
_journal_name_full 'Dalton Transactions'
_journal_paper_doi 10.1039/D2DT01127A
_journal_year 2022
_chemical_formula_sum 'C15 H14 K O P S2'
_chemical_formula_weight 344.45
_space_group_crystal_system monoclinic
_space_group_IT_number 14
_space_group_name_Hall '-P 2yn'
_space_group_name_H-M_alt 'P 1 21/n 1'
_atom_sites_solution_hydrogens geom
_audit_creation_method SHELXL-2014/7
_audit_update_record
;
2022-03-28 deposited with the CCDC.	2022-08-15 downloaded from the CCDC.
;
_cell_angle_alpha 90
_cell_angle_beta 92.231(2)
_cell_angle_gamma 90
_cell_formula_units_Z 4
_cell_length_a 10.8009(7)
_cell_length_b 7.8664(5)
_cell_length_c 19.3106(12)
_cell_measurement_reflns_used 9951
_cell_measurement_temperature 150(2)
_cell_measurement_theta_max 33.11
_cell_measurement_theta_min 3.20
_cell_volume 1639.47(18)
_computing_cell_refinement 'SAINT V8.35A (Bruker, 2016)'
_computing_data_collection 'SAINT V8.35A (Bruker, 2016)'
_computing_data_reduction 'SAINT V8.35A (Bruker, 2016)'
_computing_molecular_graphics 'MERCURY CSD 4.2.0'
_computing_publication_material 'MERCURY CSD 4.2.0'
_computing_structure_refinement 'SHELXL-2014/7 (Sheldrick, 2014)'
_computing_structure_solution 'SAINT V8.35A (Bruker, 2016)'
_diffrn_ambient_temperature 150(2)
_diffrn_measured_fraction_theta_full 0.998
_diffrn_measured_fraction_theta_max 0.996
_diffrn_measurement_device_type 'Bruker APEX-II CCD'
_diffrn_measurement_method '\f and \w scans'
_diffrn_radiation_type MoK\a
_diffrn_radiation_wavelength 0.71073
_diffrn_reflns_av_R_equivalents 0.0286
_diffrn_reflns_av_unetI/netI 0.0136
_diffrn_reflns_Laue_measured_fraction_full 0.998
_diffrn_reflns_Laue_measured_fraction_max 0.996
_diffrn_reflns_limit_h_max 16
_diffrn_reflns_limit_h_min -16
_diffrn_reflns_limit_k_max 12
_diffrn_reflns_limit_k_min -12
_diffrn_reflns_limit_l_max 28
_diffrn_reflns_limit_l_min -29
_diffrn_reflns_number 51135
_diffrn_reflns_point_group_measured_fraction_full 0.998
_diffrn_reflns_point_group_measured_fraction_max 0.996
_diffrn_reflns_theta_full 25.242
_diffrn_reflns_theta_max 33.155
_diffrn_reflns_theta_min 3.205
_exptl_absorpt_coefficient_mu 0.668
_exptl_absorpt_correction_T_max 0.7465
_exptl_absorpt_correction_T_min 0.7136
_exptl_absorpt_correction_type multi-scan
_exptl_absorpt_process_details
;
SADABS-2016/2 (Bruker,2016/2) was used for absorption correction.
wR2(int) was 0.0417 before and 0.0385 after correction.
The Ratio of minimum to maximum transmission is 0.9559.
The \l/2 correction factor is Not present.
;
_exptl_crystal_colour RED
_exptl_crystal_density_diffrn 1.396
_exptl_crystal_description BLOCK
_exptl_crystal_F_000 712
_exptl_crystal_size_max 0.300
_exptl_crystal_size_mid 0.250
_exptl_crystal_size_min 0.110
_refine_diff_density_max 0.420
_refine_diff_density_min -0.415
_refine_diff_density_rms 0.053
_refine_ls_extinction_method none
_refine_ls_goodness_of_fit_ref 1.077
_refine_ls_hydrogen_treatment constr
_refine_ls_matrix_type full
_refine_ls_number_parameters 181
_refine_ls_number_reflns 6241
_refine_ls_number_restraints 0
_refine_ls_restrained_S_all 1.077
_refine_ls_R_factor_all 0.0268
_refine_ls_R_factor_gt 0.0233
_refine_ls_shift/su_max 0.001
_refine_ls_shift/su_mean 0.000
_refine_ls_structure_factor_coef Fsqd
_refine_ls_weighting_details 'w=1/[\s^2^(Fo^2^)+(0.0324P)^2^+0.4713P] where P=(Fo^2^+2Fc^2^)/3'
_refine_ls_weighting_scheme calc
_refine_ls_wR_factor_gt 0.0640
_refine_ls_wR_factor_ref 0.0659
_reflns_Friedel_coverage 0.000
_reflns_number_gt 5709
_reflns_number_total 6241
_reflns_threshold_expression 'I > 2\s(I)'
_cod_data_source_file d2dt01127a2.cif
_cod_data_source_block mo_SS19B_0m_a
_cod_original_sg_symbol_H-M 'P 21/n'
_cod_database_code 7710979
_shelx_shelxl_version_number 2014/7
_shelx_space_group_comment
;
The symmetry employed for this shelxl refinement is uniquely defined
by the following loop, which should always be used as a source of
symmetry information in preference to the above space-group names.
They are only intended as comments.
;
_shelx_estimated_absorpt_t_min 0.825
_shelx_estimated_absorpt_t_max 0.930

loop_
_space_group_symop_operation_xyz
'x, y, z'
'-x+1/2, y+1/2, -z+1/2'
'-x, -y, -z'
'x-1/2, -y-1/2, z-1/2'

loop_
_atom_site_label
_atom_site_type_symbol
_atom_site_fract_x
_atom_site_fract_y
_atom_site_fract_z
_atom_site_U_iso_or_equiv
_atom_site_adp_type
_atom_site_occupancy
_atom_site_site_symmetry_order
_atom_site_calc_flag
_atom_site_refinement_flags_posn
_atom_site_refinement_flags_adp
_atom_site_refinement_flags_occupancy
_atom_site_disorder_assembly
_atom_site_disorder_group
K1 K 0.40559(2) 0.29904(2) 0.46368(2) 0.01974(4) Uani 1 1 d . . . . .
S2 S 0.61835(2) 0.00592(3) 0.42687(2) 0.02181(5) Uani 1 1 d . . . A 1
C3 C 0.72760(7) 0.05153(10) 0.48796(4) 0.01675(13) Uani 1 1 d . . . A 1
S4 S 0.83619(2) -0.07413(3) 0.52560(2) 0.02521(5) Uani 1 1 d . . . A 1
C10 C 0.73994(11) 0.69653(15) 0.69319(5) 0.0314(2) Uani 1 1 d . . . A 1
H10 H 0.7965 0.7859 0.7041 0.038 Uiso 1 1 calc R U . A 1
C19 C 0.89326(12) 0.2936(2) 0.29912(6) 0.0404(3) Uani 1 1 d . . . A 1
H19 H 0.9091 0.2048 0.2673 0.048 Uiso 1 1 calc R U . A 1
C8 C 0.70047(8) 0.41357(12) 0.64824(4) 0.02004(15) Uani 1 1 d . . . A 1
C15 C 0.87723(7) 0.39066(11) 0.41689(4) 0.01723(13) Uani 1 1 d . . . A 1
C7 C 0.74444(9) 0.25218(12) 0.61528(4) 0.02293(16) Uani 1 1 d . . . A 1
H7A H 0.6929 0.1557 0.6301 0.028 Uiso 1 1 calc R U . A 1
H7B H 0.8313 0.2295 0.6308 0.028 Uiso 1 1 calc R U . A 1
C14 C 0.88069(7) 0.35615(11) 0.49373(4) 0.01703(13) Uani 1 1 d . . . A 1
H14A H 0.8986 0.4632 0.5192 0.020 Uiso 1 1 calc R U . A 1
H14B H 0.9481 0.2746 0.5055 0.020 Uiso 1 1 calc R U . A 1
O6 O 0.62875(5) 0.38195(8) 0.49801(3) 0.01749(11) Uani 1 1 d . . . A 1
P5 P 0.73446(2) 0.26986(3) 0.52059(2) 0.01351(4) Uani 1 1 d . . . A 1
C9 C 0.78239(9) 0.54602(13) 0.66460(5) 0.02435(16) Uani 1 1 d . . . A 1
H9 H 0.8680 0.5333 0.6561 0.029 Uiso 1 1 calc R U . A 1
C20 C 0.90112(9) 0.26100(14) 0.37009(5) 0.02634(18) Uani 1 1 d . . . A 1
H20 H 0.9227 0.1507 0.3865 0.032 Uiso 1 1 calc R U . A 1
C11 C 0.61506(12) 0.71645(15) 0.70587(6) 0.0346(2) Uani 1 1 d . . . A 1
H11 H 0.5861 0.8197 0.7307 0.042 Uiso 1 1 calc R U . A 1
C18 C 0.86277(12) 0.4533(2) 0.27454(6) 0.0456(3) Uani 1 1 d . . . A 1
H18 H 0.8574 0.4743 0.2261 0.055 Uiso 1 1 calc R U . A 1
C12 C 0.53248(11) 0.58582(16) 0.68961(6) 0.0326(2) Uani 1 1 d . . . A 1
H12 H 0.4453 0.5931 0.7050 0.039 Uiso 1 1 calc R U . A 1
C17 C 0.84006(12) 0.58305(18) 0.32077(6) 0.0393(3) Uani 1 1 d . . . A 1
H17 H 0.8199 0.6935 0.3040 0.047 Uiso 1 1 calc R U . A 1
C13 C 0.57468(9) 0.43528(13) 0.66086(5) 0.02553(17) Uani 1 1 d . . . A 1
H13 H 0.5171 0.3362 0.6556 0.031 Uiso 1 1 calc R U . A 1
C16 C 0.84668(9) 0.55212(13) 0.39181(5) 0.02526(17) Uani 1 1 d . . . A 1
H16 H 0.8303 0.6414 0.4233 0.030 Uiso 1 1 calc R U . A 1

loop_
_atom_site_aniso_label
_atom_site_aniso_U_11
_atom_site_aniso_U_22
_atom_site_aniso_U_33
_atom_site_aniso_U_23
_atom_site_aniso_U_13
_atom_site_aniso_U_12
K1 0.01637(7) 0.01424(7) 0.02829(9) 0.00166(6) -0.00317(6) -0.00143(5)
S2 0.02744(10) 0.01829(9) 0.01948(9) -0.00229(7) -0.00191(7) -0.00151(7)
C3 0.0146(3) 0.0141(3) 0.0219(3) -0.0004(3) 0.0039(2) -0.0003(2)
S4 0.01623(9) 0.01638(9) 0.04279(13) -0.00091(8) -0.00191(8) 0.00313(7)
C10 0.0408(5) 0.0298(5) 0.0231(4) -0.0077(4) -0.0038(4) -0.0028(4)
C19 0.0351(5) 0.0637(8) 0.0230(4) -0.0167(5) 0.0093(4) -0.0150(5)
C8 0.0253(4) 0.0219(4) 0.0131(3) 0.0018(3) 0.0035(3) 0.0018(3)
C15 0.0134(3) 0.0215(3) 0.0169(3) -0.0012(3) 0.0019(2) -0.0040(3)
C7 0.0317(4) 0.0202(4) 0.0172(3) 0.0035(3) 0.0039(3) 0.0049(3)
C14 0.0132(3) 0.0203(3) 0.0176(3) -0.0001(3) 0.0002(2) -0.0036(2)
O6 0.0140(2) 0.0149(2) 0.0234(3) -0.0006(2) -0.0007(2) 0.00159(19)
P5 0.01226(8) 0.01269(8) 0.01563(8) 0.00029(6) 0.00134(6) -0.00006(6)
C9 0.0260(4) 0.0291(4) 0.0177(3) -0.0018(3) -0.0017(3) -0.0008(3)
C20 0.0236(4) 0.0308(5) 0.0251(4) -0.0083(3) 0.0070(3) -0.0043(3)
C11 0.0466(6) 0.0318(5) 0.0256(5) -0.0094(4) 0.0038(4) 0.0076(5)
C18 0.0388(6) 0.0802(10) 0.0177(4) 0.0064(5) -0.0002(4) -0.0197(6)
C12 0.0331(5) 0.0376(6) 0.0280(5) -0.0029(4) 0.0118(4) 0.0062(4)
C17 0.0367(5) 0.0499(7) 0.0308(5) 0.0193(5) -0.0045(4) -0.0080(5)
C13 0.0270(4) 0.0276(4) 0.0226(4) 0.0004(3) 0.0092(3) -0.0012(3)
C16 0.0249(4) 0.0258(4) 0.0250(4) 0.0054(3) -0.0001(3) -0.0026(3)

loop_
_atom_type_symbol
_atom_type_description
_atom_type_scat_dispersion_real
_atom_type_scat_dispersion_imag
_atom_type_scat_source
C C 0.0033 0.0016 'International Tables Vol C Tables 4.2.6.8 and 6.1.1.4'
H H 0.0000 0.0000 'International Tables Vol C Tables 4.2.6.8 and 6.1.1.4'
K K 0.2009 0.2494 'International Tables Vol C Tables 4.2.6.8 and 6.1.1.4'
O O 0.0106 0.0060 'International Tables Vol C Tables 4.2.6.8 and 6.1.1.4'
P P 0.1023 0.0942 'International Tables Vol C Tables 4.2.6.8 and 6.1.1.4'
S S 0.1246 0.1234 'International Tables Vol C Tables 4.2.6.8 and 6.1.1.4'

loop_
_geom_angle_atom_site_label_1
_geom_angle_atom_site_label_2
_geom_angle_atom_site_label_3
_geom_angle
_geom_angle_site_symmetry_1
_geom_angle_site_symmetry_3
_geom_angle_publ_flag
O6 K1 O6 80.03(2) . 3_666 ?
O6 K1 S4 153.625(16) . 3_656 ?
O6 K1 S4 112.734(15) 3_666 3_656 ?
O6 K1 C12 86.48(3) . 3_666 ?
O6 K1 C12 91.54(3) 3_666 3_666 ?
S4 K1 C12 114.97(2) 3_656 3_666 ?
O6 K1 C13 86.48(2) . 3_666 ?
O6 K1 C13 66.73(2) 3_666 3_666 ?
S4 K1 C13 119.54(2) 3_656 3_666 ?
C12 K1 C13 25.16(3) 3_666 3_666 ?
O6 K1 S2 96.834(16) . 3_656 ?
O6 K1 S2 120.542(16) 3_666 3_656 ?
S4 K1 S2 56.810(7) 3_656 3_656 ?
C12 K1 S2 147.88(2) 3_666 3_656 ?
C13 K1 S2 172.39(2) 3_666 3_656 ?
O6 K1 C3 124.22(2) . 3_656 ?
O6 K1 C3 130.78(2) 3_666 3_656 ?
S4 K1 C3 30.195(15) 3_656 3_656 ?
C12 K1 C3 128.01(3) 3_666 3_656 ?
C13 K1 C3 144.10(2) 3_666 3_656 ?
S2 K1 C3 29.953(15) 3_656 3_656 ?
O6 K1 C11 107.17(3) . 3_666 ?
O6 K1 C11 108.05(3) 3_666 3_666 ?
S4 K1 C11 91.16(3) 3_656 3_666 ?
C12 K1 C11 24.76(3) 3_666 3_666 ?
C13 K1 C11 43.68(3) 3_666 3_666 ?
S2 K1 C11 128.72(2) 3_656 3_666 ?
C3 K1 C11 103.94(3) 3_656 3_666 ?
O6 K1 C8 107.12(2) . 3_666 ?
O6 K1 C8 58.99(2) 3_666 3_666 ?
S4 K1 C8 99.163(18) 3_656 3_666 ?
C12 K1 C8 43.81(3) 3_666 3_666 ?
C13 K1 C8 24.81(2) 3_666 3_666 ?
S2 K1 C8 155.053(18) 3_656 3_666 ?
C3 K1 C8 128.34(2) 3_656 3_666 ?
C11 K1 C8 50.41(3) 3_666 3_666 ?
O6 K1 S2 65.392(15) . . ?
O6 K1 S2 144.735(15) 3_666 . ?
S4 K1 S2 101.738(8) 3_656 . ?
C12 K1 S2 80.11(2) 3_666 . ?
C13 K1 S2 102.926(19) 3_666 . ?
S2 K1 S2 72.505(8) 3_656 . ?
C3 K1 S2 78.045(15) 3_656 . ?
C11 K1 S2 77.46(2) 3_666 . ?
C8 K1 S2 123.751(17) 3_666 . ?
O6 K1 C10 129.35(3) . 3_666 ?
O6 K1 C10 100.17(2) 3_666 3_666 ?
S4 K1 C10 72.94(2) 3_656 3_666 ?
C12 K1 C10 42.94(3) 3_666 3_666 ?
C13 K1 C10 50.04(3) 3_666 3_666 ?
S2 K1 C10 123.65(2) 3_656 3_666 ?
C3 K1 C10 94.06(3) 3_656 3_666 ?
C11 K1 C10 24.13(3) 3_666 3_666 ?
C8 K1 C10 42.62(3) 3_666 3_666 ?
S2 K1 C10 96.69(2) . 3_666 ?
O6 K1 C9 129.25(2) . 3_666 ?
O6 K1 C9 77.02(2) 3_666 3_666 ?
S4 K1 C9 77.016(19) 3_656 3_666 ?
C12 K1 C9 50.02(3) 3_666 3_666 ?
C13 K1 C9 42.86(3) 3_666 3_666 ?
S2 K1 C9 133.773(19) 3_656 3_666 ?
C3 K1 C9 104.85(2) 3_656 3_666 ?
C11 K1 C9 42.51(3) 3_666 3_666 ?
C8 K1 C9 24.12(2) 3_666 3_666 ?
S2 K1 C9 119.440(19) . 3_666 ?
C10 K1 C9 23.88(3) 3_666 3_666 ?
C3 S2 K1 76.66(3) . 3_656 ?
C3 S2 K1 99.98(3) . . ?
K1 S2 K1 107.496(9) 3_656 . ?
S2 C3 S4 129.83(5) . . ?
S2 C3 P5 117.49(5) . . ?
S4 C3 P5 112.68(5) . . ?
S2 C3 K1 73.39(3) . 3_656 ?
S4 C3 K1 71.74(3) . 3_656 ?
P5 C3 K1 134.99(4) . 3_656 ?
C3 S4 K1 78.06(3) . 3_656 ?
C11 C10 C9 120.20(10) . . ?
C11 C10 K1 74.59(6) . 3_666 ?
C9 C10 K1 78.51(6) . 3_666 ?
C11 C10 H10 119.9 . . ?
C9 C10 H10 119.9 . . ?
K1 C10 H10 117.8 3_666 . ?
C18 C19 C20 120.73(11) . . ?
C18 C19 H19 119.6 . . ?
C20 C19 H19 119.6 . . ?
C9 C8 C13 118.73(9) . . ?
C9 C8 C7 121.19(9) . . ?
C13 C8 C7 120.05(9) . . ?
C9 C8 K1 80.66(5) . 3_666 ?
C13 C8 K1 73.51(5) . 3_666 ?
C7 C8 K1 114.07(5) . 3_666 ?
C20 C15 C16 119.25(9) . . ?
C20 C15 C14 120.56(8) . . ?
C16 C15 C14 120.17(8) . . ?
C8 C7 P5 110.52(6) . . ?
C8 C7 H7A 109.5 . . ?
P5 C7 H7A 109.5 . . ?
C8 C7 H7B 109.5 . . ?
P5 C7 H7B 109.5 . . ?
H7A C7 H7B 108.1 . . ?
C15 C14 P5 111.13(5) . . ?
C15 C14 H14A 109.4 . . ?
P5 C14 H14A 109.4 . . ?
C15 C14 H14B 109.4 . . ?
P5 C14 H14B 109.4 . . ?
H14A C14 H14B 108.0 . . ?
P5 O6 K1 128.79(3) . . ?
P5 O6 K1 126.29(3) . 3_666 ?
K1 O6 K1 99.97(2) . 3_666 ?
O6 P5 C14 111.08(4) . . ?
O6 P5 C3 115.67(4) . . ?
C14 P5 C3 106.07(4) . . ?
O6 P5 C7 110.52(4) . . ?
C14 P5 C7 107.20(4) . . ?
C3 P5 C7 105.80(4) . . ?
O6 P5 K1 32.78(2) . . ?
C14 P5 K1 137.03(3) . . ?
C3 P5 K1 86.00(3) . . ?
C7 P5 K1 108.72(3) . . ?
O6 P5 K1 34.88(2) . 3_666 ?
C14 P5 K1 92.49(3) . 3_666 ?
C3 P5 K1 150.47(3) . 3_666 ?
C7 P5 K1 89.77(3) . 3_666 ?
K1 P5 K1 65.061(6) . 3_666 ?
C10 C9 C8 120.62(10) . . ?
C10 C9 K1 77.61(6) . 3_666 ?
C8 C9 K1 75.22(5) . 3_666 ?
C10 C9 H9 119.7 . . ?
C8 C9 H9 119.7 . . ?
K1 C9 H9 118.3 3_666 . ?
C19 C20 C15 119.83(11) . . ?
C19 C20 H20 120.1 . . ?
C15 C20 H20 120.1 . . ?
C12 C11 C10 119.75(10) . . ?
C12 C11 K1 74.23(6) . 3_666 ?
C10 C11 K1 81.28(6) . 3_666 ?
C12 C11 H11 120.0 . . ?
C10 C11 H11 120.0 . . ?
K1 C11 H11 120.0 3_666 . ?
C19 C18 C17 119.72(10) . . ?
C19 C18 H18 120.1 . . ?
C17 C18 H18 120.1 . . ?
C11 C12 C13 120.16(10) . . ?
C11 C12 K1 81.02(7) . 3_666 ?
C13 C12 K1 77.75(6) . 3_666 ?
C11 C12 H12 119.6 . . ?
C13 C12 H12 119.6 . . ?
K1 C12 H12 119.6 3_666 . ?
C18 C17 C16 120.21(12) . . ?
C18 C17 H17 119.9 . . ?
C16 C17 H17 119.9 . . ?
C12 C13 C8 120.54(10) . . ?
C12 C13 K1 77.08(6) . 3_666 ?
C8 C13 K1 81.68(5) . 3_666 ?
C12 C13 H13 119.4 . . ?
C8 C13 H13 119.4 . . ?
K1 C13 H13 119.4 3_666 . ?
C17 C16 C15 120.26(10) . . ?
C17 C16 H16 119.9 . . ?
C15 C16 H16 119.9 . . ?

loop_
_geom_bond_atom_site_label_1
_geom_bond_atom_site_label_2
_geom_bond_distance
_geom_bond_site_symmetry_2
_geom_bond_publ_flag
K1 O6 2.5593(6) . ?
K1 O6 2.6464(7) 3_666 ?
K1 S4 3.1679(3) 3_656 ?
K1 C12 3.1912(11) 3_666 ?
K1 C13 3.1996(10) 3_666 ?
K1 S2 3.2143(3) 3_656 ?
K1 C3 3.2637(8) 3_656 ?
K1 C11 3.2755(11) 3_666 ?
K1 C8 3.3017(9) 3_666 ?
K1 S2 3.3511(3) . ?
K1 C10 3.3583(10) 3_666 ?
K1 C9 3.3694(9) 3_666 ?
S2 C3 1.6747(9) . ?
S2 K1 3.2142(3) 3_656 ?
C3 S4 1.6777(8) . ?
C3 P5 1.8298(8) . ?
C3 K1 3.2636(8) 3_656 ?
S4 K1 3.1679(3) 3_656 ?
C10 C11 1.3891(18) . ?
C10 C9 1.3917(15) . ?
C10 K1 3.3583(10) 3_666 ?
C10 H10 0.9500 . ?
C19 C18 1.379(2) . ?
C19 C20 1.3935(15) . ?
C19 H19 0.9500 . ?
C8 C9 1.3952(13) . ?
C8 C13 1.4001(13) . ?
C8 C7 1.5053(13) . ?
C8 K1 3.3018(9) 3_666 ?
C15 C20 1.3936(13) . ?
C15 C16 1.3944(13) . ?
C15 C14 1.5073(11) . ?
C7 P5 1.8328(9) . ?
C7 H7A 0.9900 . ?
C7 H7B 0.9900 . ?
C14 P5 1.8134(8) . ?
C14 H14A 0.9900 . ?
C14 H14B 0.9900 . ?
O6 P5 1.4941(6) . ?
O6 K1 2.6464(7) 3_666 ?
P5 K1 3.7305(3) 3_666 ?
C9 K1 3.3694(9) 3_666 ?
C9 H9 0.9500 . ?
C20 H20 0.9500 . ?
C11 C12 1.3886(18) . ?
C11 K1 3.2755(11) 3_666 ?
C11 H11 1.0000 . ?
C18 C17 1.384(2) . ?
C18 H18 0.9500 . ?
C12 C13 1.3921(15) . ?
C12 K1 3.1913(11) 3_666 ?
C12 H12 1.0000 . ?
C17 C16 1.3922(14) . ?
C17 H17 0.9500 . ?
C13 K1 3.1996(10) 3_666 ?
C13 H13 1.0000 . ?
C16 H16 0.9500 . ?
